data_4510075
loop_
_publ_author_name
'Laird, Rebecca C.'
'Nguyen, Nam P.'
'Rusch, Sara F.'
'Baltrusaitis, Jonas'
'Macgillivray, Leonard R.'

_publ_section_title
;
 Noncentrosymmetric Packings Influenced by Electronic Properties of
 Products of Click Reactions.
;
_journal_issue 3
_journal_name_full 'Crystal growth &amp; design'
_journal_page_first 893
_journal_page_last 896
_journal_paper_doi 10.1021/cg4016542
_journal_volume 14
_journal_year 2014
_chemical_formula_sum 'C20 H15 N5'
_chemical_formula_weight 325.37
_chemical_name_systematic
; 
 ? 
;
_space_group_IT_number 9
_symmetry_cell_setting monoclinic
_symmetry_space_group_name_Hall 'C -2yc'
_symmetry_space_group_name_H-M 'C 1 c 1'
_atom_sites_solution_hydrogens geom
_atom_sites_solution_primary direct
_atom_sites_solution_secondary difmap
_audit_creation_method SHELXL-97
_cell_angle_alpha 90.00
_cell_angle_beta 96.164(5)
_cell_angle_gamma 90.00
_cell_formula_units_Z 4
_cell_length_a 37.700(4)
_cell_length_b 5.7148(6)
_cell_length_c 7.2827(8)
_cell_measurement_reflns_used 2604
_cell_measurement_temperature 293(2)
_cell_measurement_theta_max 27.88
_cell_measurement_theta_min 1.00
_cell_volume 1560.0(3)
_computing_cell_refinement 'HKL Scalepack (Otwinowski & Minor, 1997)'
_computing_data_collection 'Collect (Nonius BV, 1997-2000)'
_computing_data_reduction 'HK: Denzo, Scalepack (Otwinoswki & Minor, 1997)'
_computing_structure_refinement 'SHELXL-97 (Sheldrick, 1997)'
_computing_structure_solution 'SHELXS-97 (Sheldrick, 1990)'
_diffrn_ambient_temperature 293(2)
_diffrn_detector_area_resol_mean 9
_diffrn_measured_fraction_theta_full 0.998
_diffrn_measured_fraction_theta_max 0.998
_diffrn_measurement_device_type 'Nonius Kappa CCD'
_diffrn_measurement_method 'CCD phi and omega scans'
_diffrn_radiation_monochromator graphite
_diffrn_radiation_source 'fine-focus sealed tube'
_diffrn_radiation_type MoK\a
_diffrn_radiation_wavelength 0.71073
_diffrn_reflns_av_R_equivalents 0.0481
_diffrn_reflns_av_sigmaI/netI 0.0483
_diffrn_reflns_limit_h_max 44
_diffrn_reflns_limit_h_min -43
_diffrn_reflns_limit_k_max 6
_diffrn_reflns_limit_k_min -6
_diffrn_reflns_limit_l_max 8
_diffrn_reflns_limit_l_min -8
_diffrn_reflns_number 4357
_diffrn_reflns_theta_full 25.00
_diffrn_reflns_theta_max 25.00
_diffrn_reflns_theta_min 3.26
_diffrn_standards_number 0
_exptl_absorpt_coefficient_mu 0.087
_exptl_absorpt_correction_T_max 0.9991
_exptl_absorpt_correction_T_min 0.9716
_exptl_absorpt_correction_type multi-scan
_exptl_absorpt_process_details 'HKL Scalepack (Otwinowski & Minor, 1997)'
_exptl_crystal_colour colorless
_exptl_crystal_density_diffrn 1.385
_exptl_crystal_density_method 'not measured'
_exptl_crystal_description plate
_exptl_crystal_F_000 680
_exptl_crystal_size_max 0.34
_exptl_crystal_size_mid 0.19
_exptl_crystal_size_min 0.01
_refine_diff_density_max 0.219
_refine_diff_density_min -0.195
_refine_diff_density_rms 0.043
_refine_ls_extinction_method none
_refine_ls_goodness_of_fit_ref 0.977
_refine_ls_hydrogen_treatment constr
_refine_ls_matrix_type full
_refine_ls_number_parameters 226
_refine_ls_number_reflns 1375
_refine_ls_number_restraints 2
_refine_ls_restrained_S_all 0.976
_refine_ls_R_factor_all 0.0797
_refine_ls_R_factor_gt 0.0454
_refine_ls_shift/su_max 0.039
_refine_ls_shift/su_mean 0.008
_refine_ls_structure_factor_coef Fsqd
_refine_ls_weighting_details 'calc w=1/[\s^2^(Fo^2^)+(0.0761P)^2^+0.0000P] where P=(Fo^2^+2Fc^2^)/3'
_refine_ls_weighting_scheme calc
_refine_ls_wR_factor_gt 0.1027
_refine_ls_wR_factor_ref 0.1178
_reflns_number_gt 961
_reflns_number_total 1375
_reflns_threshold_expression >2sigma(I)
_cod_data_source_file cg4016542_si_002.cif
_cod_data_source_block mcg1210
_cod_depositor_comments
;
The following automatic conversions were performed:

'_symmetry_cell_setting' value 'Monoclinic' changed to 'monoclinic'
according to
/usr/data/users/saulius/crontab/automatic-downloads/current/ACS/lib/dictionaries/cif_core.dic
dictionary named 'cif_core.dic' version 2.4.2 from 2011-04-26.

Automatic conversion script
Id: cif_fix_values 2281 2013-09-26 08:29:07Z andrius 

 Adding full bibliography for 4510074--4510075.cif.
;
_cod_original_sg_symbol_H-M 'C c'
_cod_database_code 4510075

loop_
_symmetry_equiv_pos_as_xyz
'x, y, z'
'x, -y, z+1/2'
'x+1/2, y+1/2, z'
'x+1/2, -y+1/2, z+1/2'

loop_
_atom_site_label
_atom_site_type_symbol
_atom_site_fract_x
_atom_site_fract_y
_atom_site_fract_z
_atom_site_U_iso_or_equiv
_atom_site_adp_type
_atom_site_occupancy
_atom_site_symmetry_multiplicity
_atom_site_calc_flag
_atom_site_refinement_flags
C7 C 0.31855(13) 0.1707(8) -0.0091(6) 0.0401(12) Uani 1 1 d .
H7 H 0.3140 0.0240 -0.0618 0.048 Uiso 1 1 calc R
N2 N 0.51915(11) 0.3469(7) 0.3969(5) 0.0369(10) Uani 1 1 d .
C20 C 0.58157(13) 0.4598(10) 0.4503(6) 0.0401(14) Uani 1 1 d .
H20 H 0.5763 0.6021 0.3917 0.048 Uiso 1 1 calc R
C9 C 0.38211(14) 0.0490(10) 0.0594(6) 0.0375(12) Uani 1 1 d .
H9 H 0.3762 -0.0919 -0.0001 0.045 Uiso 1 1 calc R
C12 C 0.40010(13) 0.4626(10) 0.2360(6) 0.0369(13) Uani 1 1 d .
H12 H 0.4060 0.6033 0.2958 0.044 Uiso 1 1 calc R
C11 C 0.42674(13) 0.2987(9) 0.2186(6) 0.0330(13) Uani 1 1 d .
C10 C 0.41683(14) 0.0875(9) 0.1293(6) 0.0391(13) Uani 1 1 d .
H10 H 0.4339 -0.0272 0.1175 0.047 Uiso 1 1 calc R
C18 C 0.59943(15) 0.0501(11) 0.6200(6) 0.0448(14) Uani 1 1 d .
H18 H 0.6056 -0.0920 0.6769 0.054 Uiso 1 1 calc R
C8 C 0.35542(13) 0.2137(9) 0.0744(5) 0.0343(13) Uani 1 1 d .
C17 C 0.56401(13) 0.0848(9) 0.5534(6) 0.0383(13) Uani 1 1 d .
H17 H 0.5468 -0.0293 0.5661 0.046 Uiso 1 1 calc R
C13 C 0.36523(14) 0.4222(10) 0.1672(6) 0.0396(13) Uani 1 1 d .
H13 H 0.3480 0.5347 0.1825 0.047 Uiso 1 1 calc R
N5 N 0.62527(13) 0.2080(9) 0.6079(6) 0.0490(13) Uani 1 1 d .
C16 C 0.55514(15) 0.2959(9) 0.4671(6) 0.0343(13) Uani 1 1 d .
C14 C 0.46354(14) 0.3490(9) 0.2897(6) 0.0356(12) Uani 1 1 d .
C19 C 0.61563(14) 0.4076(11) 0.5220(7) 0.0456(14) Uani 1 1 d .
H19 H 0.6333 0.5187 0.5101 0.055 Uiso 1 1 calc R
C4 C 0.22896(12) 0.4455(10) -0.0806(6) 0.0404(13) Uani 1 1 d .
H4 H 0.2351 0.5831 -0.0166 0.049 Uiso 1 1 calc R
C2 C 0.24354(14) 0.0754(10) -0.1965(6) 0.0437(14) Uani 1 1 d .
H2 H 0.2597 -0.0436 -0.2135 0.052 Uiso 1 1 calc R
C1 C 0.20842(16) 0.0544(10) -0.2662(7) 0.0486(14) Uani 1 1 d .
H1 H 0.2015 -0.0825 -0.3293 0.058 Uiso 1 1 calc R
C15 C 0.49126(17) 0.2037(6) 0.3444(9) 0.0374(8) Uani 1 1 d .
H15 H 0.4911 0.0409 0.3456 0.045 Uiso 1 1 calc R
C3 C 0.25469(13) 0.2772(8) -0.0998(6) 0.0372(13) Uani 1 1 d .
N3 N 0.50904(11) 0.5757(7) 0.3755(5) 0.0475(11) Uani 1 1 d .
N4 N 0.47505(11) 0.5749(7) 0.3117(5) 0.0454(11) Uani 1 1 d .
C6 C 0.29121(13) 0.3172(9) -0.0174(6) 0.0418(12) Uani 1 1 d .
H6 H 0.2959 0.4635 0.0357 0.050 Uiso 1 1 calc R
C5 C 0.19416(14) 0.4093(10) -0.1563(7) 0.0478(15) Uani 1 1 d .
H5 H 0.1774 0.5253 -0.1410 0.057 Uiso 1 1 calc R
N1 N 0.18329(13) 0.2173(8) -0.2499(6) 0.0490(12) Uani 1 1 d .

loop_
_atom_site_aniso_label
_atom_site_aniso_U_11
_atom_site_aniso_U_22
_atom_site_aniso_U_33
_atom_site_aniso_U_23
_atom_site_aniso_U_13
_atom_site_aniso_U_12
C7 0.033(3) 0.041(3) 0.046(3) -0.0037(19) 0.000(2) -0.005(2)
N2 0.030(2) 0.033(2) 0.047(2) 0.0014(18) -0.0022(19) 0.002(2)
C20 0.035(3) 0.039(3) 0.045(3) 0.002(2) -0.003(3) -0.005(3)
C9 0.034(3) 0.030(3) 0.047(3) -0.004(2) 0.003(2) -0.003(3)
C12 0.035(3) 0.031(3) 0.043(3) -0.002(2) -0.002(2) -0.001(3)
C11 0.023(3) 0.036(3) 0.038(3) 0.004(2) -0.003(2) 0.004(3)
C10 0.035(3) 0.037(3) 0.045(3) 0.003(3) 0.005(2) 0.008(3)
C18 0.044(4) 0.044(3) 0.044(3) 0.002(3) -0.003(3) 0.008(3)
C8 0.028(3) 0.036(3) 0.038(3) 0.002(2) 0.000(2) -0.006(3)
C17 0.033(4) 0.035(3) 0.045(3) 0.005(3) -0.002(2) -0.003(3)
C13 0.033(4) 0.038(3) 0.047(3) 0.000(3) 0.000(3) 0.009(3)
N5 0.036(3) 0.050(3) 0.058(3) -0.002(2) -0.004(2) 0.001(3)
C16 0.032(3) 0.033(3) 0.038(3) -0.003(2) 0.000(2) 0.002(3)
C14 0.032(3) 0.038(3) 0.035(2) -0.001(2) -0.001(2) 0.000(3)
C19 0.032(4) 0.047(3) 0.057(3) -0.001(3) 0.000(3) -0.003(3)
C4 0.035(3) 0.041(3) 0.043(3) -0.003(2) -0.006(2) -0.002(3)
C2 0.035(4) 0.049(3) 0.047(3) -0.006(3) 0.001(3) -0.002(3)
C1 0.047(4) 0.050(3) 0.047(3) -0.010(3) -0.003(3) -0.011(3)
C15 0.031(2) 0.0314(18) 0.0486(19) 0.000(3) -0.0020(15) 0.000(3)
C3 0.029(3) 0.043(3) 0.038(3) 0.003(2) -0.002(2) 0.001(3)
N3 0.037(3) 0.036(3) 0.067(3) 0.003(2) -0.004(2) 0.003(2)
N4 0.035(3) 0.035(2) 0.064(3) 0.001(2) -0.005(2) 0.000(2)
C6 0.032(3) 0.043(3) 0.050(3) -0.007(2) -0.002(2) -0.003(2)
C5 0.039(4) 0.053(3) 0.050(3) 0.000(3) -0.004(3) 0.007(3)
N1 0.037(3) 0.054(3) 0.054(3) -0.002(2) -0.006(2) -0.006(2)

loop_
_atom_type_symbol
_atom_type_description
_atom_type_scat_dispersion_real
_atom_type_scat_dispersion_imag
_atom_type_scat_source
C C 0.0033 0.0016 'International Tables Vol C Tables 4.2.6.8 and 6.1.1.4'
H H 0.0000 0.0000 'International Tables Vol C Tables 4.2.6.8 and 6.1.1.4'
N N 0.0061 0.0033 'International Tables Vol C Tables 4.2.6.8 and 6.1.1.4'

loop_
_geom_angle_atom_site_label_1
_geom_angle_atom_site_label_2
_geom_angle_atom_site_label_3
_geom_angle
C6 C7 C8 127.4(4)
C6 C7 H7 116.3
C8 C7 H7 116.3
C15 N2 N3 110.4(4)
C15 N2 C16 131.0(4)
N3 N2 C16 118.6(4)
C19 C20 C16 118.4(5)
C19 C20 H20 120.8
C16 C20 H20 120.8
C10 C9 C8 122.2(5)
C10 C9 H9 118.9
C8 C9 H9 118.9
C13 C12 C11 121.7(5)
C13 C12 H12 119.1
C11 C12 H12 119.1
C12 C11 C10 117.6(5)
C12 C11 C14 120.3(4)
C10 C11 C14 122.1(5)
C9 C10 C11 120.5(5)
C9 C10 H10 119.8
C11 C10 H10 119.8
N5 C18 C17 124.2(6)
N5 C18 H18 117.9
C17 C18 H18 117.9
C9 C8 C13 117.3(5)
C9 C8 C7 120.8(5)
C13 C8 C7 121.9(5)
C18 C17 C16 117.4(5)
C18 C17 H17 121.3
C16 C17 H17 121.3
C12 C13 C8 120.8(5)
C12 C13 H13 119.6
C8 C13 H13 119.6
C19 N5 C18 116.4(5)
C20 C16 C17 119.3(5)
C20 C16 N2 119.7(4)
C17 C16 N2 121.0(5)
C15 C14 N4 108.6(4)
C15 C14 C11 131.0(5)
N4 C14 C11 120.5(4)
N5 C19 C20 124.3(5)
N5 C19 H19 117.8
C20 C19 H19 117.8
C5 C4 C3 120.1(5)
C5 C4 H4 120.0
C3 C4 H4 120.0
C1 C2 C3 119.1(5)
C1 C2 H2 120.4
C3 C2 H2 120.4
N1 C1 C2 124.7(5)
N1 C1 H1 117.7
C2 C1 H1 117.7
N2 C15 C14 105.2(3)
N2 C15 H15 127.4
C14 C15 H15 127.4
C4 C3 C2 116.7(4)
C4 C3 C6 119.4(4)
C2 C3 C6 123.9(5)
N4 N3 N2 106.6(5)
N3 N4 C14 109.3(5)
C7 C6 C3 128.0(4)
C7 C6 H6 116.0
C3 C6 H6 116.0
N1 C5 C4 123.6(5)
N1 C5 H5 118.2
C4 C5 H5 118.2
C5 N1 C1 115.8(5)

loop_
_geom_bond_atom_site_label_1
_geom_bond_atom_site_label_2
_geom_bond_distance
C7 C6 1.324(5)
C7 C8 1.476(6)
C7 H7 0.9300
N2 C15 1.355(7)
N2 N3 1.366(6)
N2 C16 1.428(7)
C20 C19 1.366(7)
C20 C16 1.383(7)
C20 H20 0.9300
C9 C10 1.371(7)
C9 C8 1.391(8)
C9 H9 0.9300
C12 C13 1.375(7)
C12 C11 1.389(7)
C12 H12 0.9300
C11 C10 1.402(7)
C11 C14 1.457(7)
C10 H10 0.9300
C18 N5 1.338(8)
C18 C17 1.385(7)
C18 H18 0.9300
C8 C13 1.400(7)
C17 C16 1.384(7)
C17 H17 0.9300
C13 H13 0.9300
N5 C19 1.332(7)
C14 C15 1.361(7)
C14 N4 1.366(6)
C19 H19 0.9300
C4 C5 1.383(7)
C4 C3 1.384(7)
C4 H4 0.9300
C2 C1 1.371(7)
C2 C3 1.393(7)
C2 H2 0.9300
C1 N1 1.343(8)
C1 H1 0.9300
C15 H15 0.9300
C3 C6 1.460(7)
N3 N4 1.315(4)
C6 H6 0.9300
C5 N1 1.333(7)
C5 H5 0.9300

loop_
_geom_torsion_atom_site_label_1
_geom_torsion_atom_site_label_2
_geom_torsion_atom_site_label_3
_geom_torsion_atom_site_label_4
_geom_torsion
C13 C12 C11 C10 -0.6(7)
C13 C12 C11 C14 178.7(4)
C8 C9 C10 C11 -0.5(7)
C12 C11 C10 C9 1.2(6)
C14 C11 C10 C9 -178.1(5)
C10 C9 C8 C13 -1.0(7)
C10 C9 C8 C7 177.5(4)
C6 C7 C8 C9 -174.7(5)
C6 C7 C8 C13 3.6(7)
N5 C18 C17 C16 0.8(8)
C11 C12 C13 C8 -0.8(7)
C9 C8 C13 C12 1.6(6)
C7 C8 C13 C12 -176.9(4)
C17 C18 N5 C19 -1.5(8)
C19 C20 C16 C17 -0.7(7)
C19 C20 C16 N2 178.8(4)
C18 C17 C16 C20 0.4(7)
C18 C17 C16 N2 -179.1(4)
C15 N2 C16 C20 157.2(5)
N3 N2 C16 C20 -23.0(6)
C15 N2 C16 C17 -23.3(8)
N3 N2 C16 C17 156.4(5)
C12 C11 C14 C15 155.7(5)
C10 C11 C14 C15 -25.0(8)
C12 C11 C14 N4 -23.9(6)
C10 C11 C14 N4 155.4(4)
C18 N5 C19 C20 1.1(8)
C16 C20 C19 N5 0.0(8)
C3 C2 C1 N1 0.6(8)
N3 N2 C15 C14 0.1(6)
C16 N2 C15 C14 179.8(4)
N4 C14 C15 N2 -0.6(6)
C11 C14 C15 N2 179.7(4)
C5 C4 C3 C2 -0.3(7)
C5 C4 C3 C6 -179.4(5)
C1 C2 C3 C4 0.0(7)
C1 C2 C3 C6 179.1(5)
C15 N2 N3 N4 0.5(5)
C16 N2 N3 N4 -179.3(3)
N2 N3 N4 C14 -0.9(4)
C15 C14 N4 N3 0.9(5)
C11 C14 N4 N3 -179.4(4)
C8 C7 C6 C3 179.9(5)
C4 C3 C6 C7 174.4(4)
C2 C3 C6 C7 -4.7(7)
C3 C4 C5 N1 -0.1(8)
C4 C5 N1 C1 0.7(7)
C2 C1 N1 C5 -0.9(8)
